data_1568923
loop_
_publ_author_name
'Jin, Shasha'
'Haskins, Molly M.'
'Deng, Cheng Hua'
'Matos, Cati&#xfa;cia R M O'
'Zaworotko, Michael J.'

_publ_section_title
;
 Crystal engineering of ionic cocrystals comprising Na/K salts of
 hesperetin with hesperetin molecules and solubility modulation.
;
_journal_issue 3
_journal_name_full IUCrJ
_journal_paper_doi 10.1107/S205225252300266X
_journal_volume 10
_journal_year 2023
_chemical_formula_moiety 'C32 H27 K O12, C H4 O'
_chemical_formula_sum 'C33 H31 K O13'
_chemical_formula_weight 674.68
_space_group_crystal_system monoclinic
_space_group_IT_number 15
_space_group_name_Hall '-C 2yc'
_space_group_name_H-M_alt 'C 1 2/c 1'
_atom_sites_solution_hydrogens mixed
_atom_sites_solution_primary dual
_audit_creation_date 2022-10-10
_audit_creation_method
;
Olex2 1.5
(compiled 2021.10.07 svn.r9718050b for OlexSys, GUI svn.r6410)
;
_cell_angle_alpha 90
_cell_angle_beta 104.2820(10)
_cell_angle_gamma 90
_cell_formula_units_Z 8
_cell_length_a 19.6211(3)
_cell_length_b 20.3628(3)
_cell_length_c 17.2684(3)
_cell_measurement_reflns_used 9446
_cell_measurement_temperature 113.00
_cell_measurement_theta_max 66.56
_cell_measurement_theta_min 4.34
_cell_volume 6686.19(19)
_computing_cell_refinement 'SAINT V8.40B (?, 2016)'
_computing_data_reduction 'SAINT V8.40B (?, 2016)'
_computing_molecular_graphics 'Olex2 1.5 (Dolomanov et al., 2009)'
_computing_publication_material 'Olex2 1.5 (Dolomanov et al., 2009)'
_computing_structure_refinement 'SHELXL 2018/3 (Sheldrick, 2015)'
_computing_structure_solution 'SHELXT 2018/2 (Sheldrick, 2018)'
_diffrn_ambient_temperature 113.00
_diffrn_measured_fraction_theta_full 0.994
_diffrn_measured_fraction_theta_max 0.994
_diffrn_measurement_device_type 'Bruker APEX-II CCD'
_diffrn_measurement_method '\f and \w scans'
_diffrn_radiation_type CuK\a
_diffrn_radiation_wavelength 1.54178
_diffrn_reflns_av_R_equivalents 0.0400
_diffrn_reflns_av_unetI/netI 0.0265
_diffrn_reflns_Laue_measured_fraction_full 0.994
_diffrn_reflns_Laue_measured_fraction_max 0.994
_diffrn_reflns_limit_h_max 23
_diffrn_reflns_limit_h_min -23
_diffrn_reflns_limit_k_max 24
_diffrn_reflns_limit_k_min -24
_diffrn_reflns_limit_l_max 18
_diffrn_reflns_limit_l_min -20
_diffrn_reflns_number 39471
_diffrn_reflns_point_group_measured_fraction_full 0.994
_diffrn_reflns_point_group_measured_fraction_max 0.994
_diffrn_reflns_theta_full 66.632
_diffrn_reflns_theta_max 66.632
_diffrn_reflns_theta_min 3.180
_diffrn_source_current 1.0
_diffrn_source_power 0.05
_diffrn_source_voltage 50.0
_diffrn_standards_number 0
_exptl_absorpt_coefficient_mu 1.955
_exptl_absorpt_correction_T_max 0.7528
_exptl_absorpt_correction_T_min 0.5942
_exptl_absorpt_correction_type multi-scan
_exptl_absorpt_process_details
;
SADABS-2016/2 (Bruker,2016/2) was used for absorption correction.
wR2(int) was 0.1062 before and 0.0742 after correction.
The Ratio of minimum to maximum transmission is 0.7893.
The \l/2 correction factor is Not present.
;
_exptl_crystal_colour 'clear light colourless'
_exptl_crystal_colour_lustre clear
_exptl_crystal_colour_modifier light
_exptl_crystal_colour_primary colourless
_exptl_crystal_density_diffrn 1.340
_exptl_crystal_description block
_exptl_crystal_F_000 2816
_exptl_crystal_size_max 0.235
_exptl_crystal_size_mid 0.133
_exptl_crystal_size_min 0.129
_refine_diff_density_max 0.472
_refine_diff_density_min -0.502
_refine_diff_density_rms 0.060
_refine_ls_extinction_method none
_refine_ls_goodness_of_fit_ref 1.131
_refine_ls_hydrogen_treatment mixed
_refine_ls_matrix_type full
_refine_ls_number_parameters 541
_refine_ls_number_reflns 5880
_refine_ls_number_restraints 405
_refine_ls_restrained_S_all 1.127
_refine_ls_R_factor_all 0.0564
_refine_ls_R_factor_gt 0.0554
_refine_ls_shift/su_max 0.001
_refine_ls_shift/su_mean 0.000
_refine_ls_structure_factor_coef Fsqd
_refine_ls_weighting_details 'w=1/[\s^2^(Fo^2^)+(0.0587P)^2^+17.3819P] where P=(Fo^2^+2Fc^2^)/3'
_refine_ls_weighting_scheme calc
_refine_ls_wR_factor_gt 0.1437
_refine_ls_wR_factor_ref 0.1465
_reflns_Friedel_coverage 0.000
_reflns_number_gt 5781
_reflns_number_total 5880
_reflns_threshold_expression 'I > 2\s(I)'
_cod_data_source_file lq5051.cif
_cod_data_source_block HESKHE_xMeOH
_cod_database_code 1568923
_shelx_shelxl_version_number 2018/3
_shelx_space_group_comment
;
The symmetry employed for this shelxl refinement is uniquely defined
by the following loop, which should always be used as a source of
symmetry information in preference to the above space-group names.
They are only intended as comments.
;
_shelx_estimated_absorpt_t_max 0.787
_shelx_estimated_absorpt_t_min 0.657
_olex2_refinement_description
;
1. Fixed Uiso
 At 1.2 times of:
  All C(H) groups, All C(H,H) groups, All C(H,H,H,H) groups
 At 1.5 times of:
  All C(H,H,H) groups, All O(H) groups
2. Restrained distances
 O6-H6
 0.84 with sigma of 0.02
 H11B-O11B
 0.84 with sigma of 0.02
 H11A-O11A
 0.84 with sigma of 0.02
3. Uiso/Uaniso restraints and constraints
C22 \\sim C21 \\sim C2 \\sim C20 \\sim C16 \\sim C18 \\sim C3 \\sim C15 \\sim
C19 \\sim C12 \\sim C1 \\sim C14 \\sim C25 \\sim C29A \\sim C11 \\sim C13 \\sim
C7 \\sim C4 \\sim C5 \\sim C24 \\sim C6 \\sim C26A \\sim C10 \\sim C32 \\sim
C1M \\sim C23A \\sim C28A \\sim C30A \\sim C31A \\sim C8B \\sim C27A \\sim C9B
\\sim C23B \\sim C8A \\sim C9A \\sim C30B \\sim C31B \\sim C26B \\sim C27B
\\sim C28B \\sim C29B: within 2A with sigma of 0.01 and sigma for terminal
atoms of 0.02 within 2A
4. Others
 Sof(H24C)=Sof(H24D)=Sof(C23B)=Sof(H23B)=Sof(C8A)=Sof(H8A)=Sof(C9A)=Sof(H9AA)=
 Sof(H9AB)=Sof(O11B)=Sof(C30B)=Sof(H30B)=Sof(C31B)=Sof(H31B)=Sof(C26B)=
 Sof(C27B)=Sof(H27B)=Sof(C28B)=Sof(C29B)=1-FVAR(1)
 Sof(C29A)=Sof(O11A)=Sof(H24A)=Sof(H24B)=Sof(C26A)=Sof(C23A)=Sof(H23A)=
 Sof(C28A)=Sof(C30A)=Sof(H30A)=Sof(C31A)=Sof(H31A)=Sof(C8B)=Sof(H8B)=Sof(C27A)=
 Sof(H27A)=Sof(C9B)=Sof(H9BA)=Sof(H9BB)=FVAR(1)
 Fixed Sof: H11A(0.70527) H11B(0.29473)
5.a Ternary CH refined with riding coordinates:
 C23A(H23A), C8B(H8B), C23B(H23B), C8A(H8A)
5.b Secondary CH2 refined with riding coordinates:
 C24(H24A,H24B), C24(H24C,H24D), C9B(H9BA,H9BB), C9A(H9AA,H9AB)
5.c Aromatic/amide H refined with riding coordinates:
 C15(H15), C13(H13), C7(H7), C6(H6A), C30A(H30A), C31A(H31A), C27A(H27A),
 C30B(H30B), C31B(H31B), C27B(H27B)
5.d Fitted hexagon refined as free rotating group:
 C30B(C31B,C26B,C27B,C28B,C29B)
5.e Idealised Me refined as rotating group:
 C1(H1A,H1B,H1C), C32(H32A,H32B,H32C), C1M(H1MA,H1MB,H1MC)
5.f Idealised tetrahedral OH refined as rotating group:
 O6(H6), O1M(H1M)
;
_platon_squeeze_void_probe_radius 1.20
_olex2_submission_special_instructions 'No special instructions were received'

loop_
_space_group_symop_operation_xyz
'x, y, z'
'-x, y, -z+1/2'
'x+1/2, y+1/2, z'
'-x+1/2, y+1/2, -z+1/2'
'-x, -y, -z'
'x, -y, z-1/2'
'-x+1/2, -y+1/2, -z'
'x+1/2, -y+1/2, z-1/2'

loop_
_atom_site_label
_atom_site_type_symbol
_atom_site_fract_x
_atom_site_fract_y
_atom_site_fract_z
_atom_site_U_iso_or_equiv
_atom_site_adp_type
_atom_site_occupancy
_atom_site_site_symmetry_order
_atom_site_calc_flag
_atom_site_refinement_flags_posn
_atom_site_refinement_flags_adp
_atom_site_refinement_flags_occupancy
_atom_site_disorder_assembly
_atom_site_disorder_group
O1 O 1.42442(8) 0.47142(8) 0.62350(10) 0.0246(4) Uani 1 1 d . . . . .
O10 O 0.69240(8) 0.14689(8) 0.59480(11) 0.0265(4) Uani 1 1 d . . . . .
O3 O 1.27722(9) 0.20547(8) 0.64512(12) 0.0338(4) Uani 1 1 d . . . . .
O7 O 0.70178(9) 0.37713(8) 0.58598(11) 0.0271(4) Uani 1 1 d . . . . .
O5 O 1.06624(9) 0.08771(9) 0.64779(12) 0.0326(4) Uani 1 1 d . . . . .
O6 O 1.27497(10) -0.02504(9) 0.63484(13) 0.0374(5) Uani 1 1 d D . . . .
H6 H 1.246394 -0.054755 0.614662 0.056 Uiso 1 1 calc DR U . . .
O2 O 1.42580(10) 0.42775(9) 0.76558(12) 0.0353(4) Uani 1 1 d . . . . .
O9 O 0.90812(9) 0.13203(9) 0.66018(13) 0.0383(5) Uani 1 1 d . . . . .
O12 O 0.52976(11) -0.11595(9) 0.60134(12) 0.0400(5) Uani 1 1 d . . . . .
O1M O 0.56731(10) 0.37986(10) 0.59010(13) 0.0399(5) Uani 1 1 d . . . . .
H1M H 0.608077 0.374937 0.583714 0.060 Uiso 1 1 calc R U . . .
O8 O 0.91560(9) 0.25886(10) 0.64986(15) 0.0420(5) Uani 1 1 d . . . . .
O4 O 1.07156(11) 0.21337(10) 0.65880(18) 0.0562(7) Uani 1 1 d . . . . .
C22 C 0.69791(12) 0.26133(11) 0.58905(15) 0.0240(5) Uani 1 1 d . U . . .
C21 C 0.73284(12) 0.20190(11) 0.60201(14) 0.0221(5) Uani 1 1 d . U . . .
C2 C 1.37831(12) 0.42160(11) 0.62669(16) 0.0263(5) Uani 1 1 d . U . . .
C20 C 0.80714(12) 0.19892(11) 0.62340(15) 0.0242(5) Uani 1 1 d . U . . .
C16 C 1.13538(13) 0.08834(12) 0.64758(15) 0.0262(5) Uani 1 1 d . U . . .
C18 C 0.81021(13) 0.31884(12) 0.61718(16) 0.0268(5) Uani 1 1 d . U . . .
C3 C 1.37987(14) 0.39830(12) 0.70372(17) 0.0297(5) Uani 1 1 d . U . . .
C15 C 1.16916(13) 0.02995(12) 0.64302(15) 0.0269(5) Uani 1 1 d . U . . .
H15 H 1.144864 -0.010484 0.642298 0.032 Uiso 1 1 calc R U . . .
C19 C 0.84449(13) 0.25927(12) 0.62973(16) 0.0279(5) Uani 1 1 d . U . . .
C12 C 1.24092(13) 0.14854(12) 0.64645(16) 0.0283(5) Uani 1 1 d . U . . .
C1 C 1.42343(14) 0.49823(13) 0.54639(15) 0.0311(6) Uani 1 1 d . . . . .
H1A H 1.376469 0.515572 0.521913 0.047 Uiso 1 1 calc R U . . .
H1B H 1.435091 0.463698 0.512267 0.047 Uiso 1 1 calc R U . . .
H1C H 1.458070 0.533722 0.552325 0.047 Uiso 1 1 calc R U . . .
C14 C 1.23995(13) 0.03042(12) 0.63942(16) 0.0292(5) Uani 1 1 d . U . . .
C25 C 0.84279(13) 0.13730(12) 0.64089(16) 0.0292(5) Uani 1 1 d . U . . .
C29A C 0.5788(3) -0.0682(2) 0.5912(3) 0.0298(10) Uani 0.702(4) 1 d . U P A 1
C11 C 1.16978(13) 0.14985(12) 0.65045(16) 0.0280(5) Uani 1 1 d . U . . .
C13 C 1.27552(13) 0.09058(13) 0.64125(17) 0.0323(6) Uani 1 1 d . U . . .
H13 H 1.323378 0.091187 0.638892 0.039 Uiso 1 1 calc R U . . .
C7 C 1.33188(15) 0.39512(14) 0.56097(19) 0.0394(7) Uani 1 1 d . U . . .
H7 H 1.329759 0.411665 0.508990 0.047 Uiso 1 1 calc R U . . .
C4 C 1.33603(16) 0.34748(13) 0.7133(2) 0.0410(7) Uani 1 1 d . U . . .
O11A O 0.61667(17) -0.07199(16) 0.73298(18) 0.0461(8) Uani 0.702(4) 1 d D . P A 1
C5 C 1.29001(16) 0.31962(14) 0.6472(2) 0.0484(8) Uani 1 1 d . U . . .
C24 C 0.79637(15) 0.07845(13) 0.6386(2) 0.0413(7) Uani 1 1 d . U . . .
H24A H 0.820221 0.039506 0.623178 0.050 Uiso 0.702(4) 1 calc R U P A 1
H24B H 0.789948 0.070567 0.692916 0.050 Uiso 0.702(4) 1 calc R U P A 1
H24C H 0.797270 0.052460 0.590401 0.050 Uiso 0.298(4) 1 calc R U P A 2
H24D H 0.816843 0.050753 0.685703 0.050 Uiso 0.298(4) 1 calc R U P A 2
C6 C 1.28791(17) 0.34364(15) 0.5716(2) 0.0531(9) Uani 1 1 d . U . . .
H6A H 1.256184 0.324898 0.526413 0.064 Uiso 1 1 calc R U . . .
C26A C 0.6756(2) 0.0308(2) 0.5847(3) 0.0276(9) Uani 0.702(4) 1 d . U P A 1
C10 C 1.13376(15) 0.21052(14) 0.6547(2) 0.0448(7) Uani 1 1 d . U . . .
C32 C 0.4924(2) -0.14647(18) 0.5292(2) 0.0580(10) Uani 1 1 d . . . . .
H32A H 0.458811 -0.178233 0.541061 0.087 Uiso 1 1 calc R U . . .
H32B H 0.525629 -0.169206 0.504456 0.087 Uiso 1 1 calc R U . . .
H32C H 0.466949 -0.112993 0.492452 0.087 Uiso 1 1 calc R U . . .
C1M C 0.52138(16) 0.33525(16) 0.5411(2) 0.0537(9) Uani 1 1 d . . . . .
H1MA H 0.529279 0.291127 0.564200 0.080 Uiso 1 1 calc R U . . .
H1MB H 0.530235 0.335064 0.487636 0.080 Uiso 1 1 calc R U . . .
H1MC H 0.472631 0.348477 0.537177 0.080 Uiso 1 1 calc R U . . .
C23A C 0.72675(18) 0.08530(15) 0.5826(2) 0.0245(8) Uani 0.702(4) 1 d . U P A 1
H23A H 0.734247 0.086517 0.527422 0.029 Uiso 0.702(4) 1 calc R U P A 1
C28A C 0.6228(2) -0.04504(19) 0.6621(2) 0.0333(9) Uani 0.702(4) 1 d . U P A 1
C30A C 0.5852(3) -0.0430(2) 0.5186(3) 0.0366(10) Uani 0.702(4) 1 d . U P A 1
H30A H 0.555711 -0.059136 0.470233 0.044 Uiso 0.702(4) 1 calc R U P A 1
C31A C 0.6343(2) 0.0058(2) 0.5160(3) 0.0353(9) Uani 0.702(4) 1 d . U P A 1
H31A H 0.639019 0.021767 0.465889 0.042 Uiso 0.702(4) 1 calc R U P A 1
C8B C 1.2480(2) 0.2624(2) 0.6706(4) 0.0375(10) Uani 0.702(4) 1 d . U P A 1
H8B H 1.257823 0.261147 0.730214 0.045 Uiso 0.702(4) 1 calc R U P A 1
C27A C 0.6704(2) 0.0045(2) 0.6583(3) 0.0356(9) Uani 0.702(4) 1 d . U P A 1
H27A H 0.700070 0.021038 0.706342 0.043 Uiso 0.702(4) 1 calc R U P A 1
C9B C 1.1717(2) 0.2709(2) 0.6383(4) 0.0413(10) Uani 0.702(4) 1 d . U P A 1
H9BA H 1.161345 0.278780 0.580022 0.050 Uiso 0.702(4) 1 calc R U P A 1
H9BB H 1.155274 0.309474 0.663595 0.050 Uiso 0.702(4) 1 calc R U P A 1
C23B C 0.7241(5) 0.0916(4) 0.6378(7) 0.0327(17) Uani 0.298(4) 1 d . U P A 2
H23B H 0.725210 0.102040 0.694652 0.039 Uiso 0.298(4) 1 calc R U P A 2
C8A C 1.2344(5) 0.2650(4) 0.6242(7) 0.0244(17) Uani 0.298(4) 1 d . U P A 2
H8A H 1.207846 0.266489 0.566820 0.029 Uiso 0.298(4) 1 calc R U P A 2
C9A C 1.1859(5) 0.2734(4) 0.6844(6) 0.0222(16) Uani 0.298(4) 1 d . U P A 2
H9AA H 1.160101 0.315611 0.676739 0.027 Uiso 0.298(4) 1 calc R U P A 2
H9AB H 1.212683 0.269052 0.740790 0.027 Uiso 0.298(4) 1 calc R U P A 2
O11B O 0.5509(6) -0.0353(5) 0.7266(6) 0.066(3) Uani 0.298(4) 1 d D . P A 2
C30B C 0.6085(5) -0.0573(4) 0.5430(5) 0.042(2) Uani 0.298(4) 1 d G U P A 2
H30B H 0.599377 -0.085388 0.497662 0.050 Uiso 0.298(4) 1 calc R U P A 2
C31B C 0.6575(4) -0.0069(4) 0.5498(5) 0.0439(19) Uani 0.298(4) 1 d G U P A 2
H31B H 0.681811 -0.000633 0.509168 0.053 Uiso 0.298(4) 1 calc R U P A 2
C26B C 0.6708(4) 0.0342(4) 0.6161(5) 0.0308(19) Uani 0.298(4) 1 d G U P A 2
C27B C 0.6352(4) 0.0249(3) 0.6756(4) 0.0451(19) Uani 0.298(4) 1 d G U P A 2
H27B H 0.644340 0.053023 0.720882 0.054 Uiso 0.298(4) 1 calc R U P A 2
C28B C 0.5862(5) -0.0254(4) 0.6687(5) 0.0421(19) Uani 0.298(4) 1 d G U P A 2
C29B C 0.5729(5) -0.0665(4) 0.6024(6) 0.034(3) Uani 0.298(4) 1 d G U P A 2
H2 H 1.4273(18) 0.4075(17) 0.808(2) 0.045(9) Uiso 1 1 d . . . . .
H8 H 0.926(2) 0.222(2) 0.658(3) 0.070(13) Uiso 1 1 d . . . . .
H4 H 1.3356(16) 0.3299(16) 0.767(2) 0.039(8) Uiso 1 1 d . . . . .
K1 K 1.000000 0.03538(3) 0.750000 0.02226(18) Uani 1 2 d S T P . .
K2 K 1.000000 0.34682(5) 0.750000 0.0462(2) Uani 1 2 d S T P . .
C17 C 0.73600(12) 0.32064(11) 0.59701(14) 0.0227(5) Uani 1 1 d . . . . .
H18 H 0.8364(14) 0.3618(14) 0.6230(16) 0.024(7) Uiso 1 1 d . . . . .
H22 H 0.6474(16) 0.2626(14) 0.5733(17) 0.029(7) Uiso 1 1 d . . . . .
H5 H 1.0576(19) 0.127(2) 0.659(2) 0.052(10) Uiso 1 1 d . . . . .
H11A H 0.648(3) -0.057(3) 0.773(3) 0.09(2) Uiso 0.7053 1 d D . P B 1
H11B H 0.546(9) 0.002(4) 0.747(9) 0.09(6) Uiso 0.2947 1 d D . P C 2

loop_
_atom_site_aniso_label
_atom_site_aniso_U_11
_atom_site_aniso_U_22
_atom_site_aniso_U_33
_atom_site_aniso_U_23
_atom_site_aniso_U_13
_atom_site_aniso_U_12
O1 0.0235(8) 0.0195(8) 0.0311(9) 0.0010(6) 0.0074(7) -0.0082(6)
O10 0.0209(8) 0.0151(8) 0.0423(10) 0.0006(7) 0.0052(7) -0.0012(6)
O3 0.0252(9) 0.0214(9) 0.0562(12) -0.0005(8) 0.0130(8) -0.0096(7)
O7 0.0239(8) 0.0145(8) 0.0423(10) 0.0014(7) 0.0069(7) 0.0022(6)
O5 0.0225(9) 0.0223(9) 0.0548(12) 0.0059(8) 0.0132(8) -0.0046(7)
O6 0.0278(9) 0.0254(9) 0.0591(13) -0.0123(9) 0.0108(9) -0.0043(7)
O2 0.0415(11) 0.0310(10) 0.0363(11) 0.0057(8) 0.0152(9) -0.0096(8)
O9 0.0215(9) 0.0221(9) 0.0678(14) 0.0084(9) 0.0045(9) 0.0040(7)
O12 0.0430(11) 0.0276(10) 0.0489(12) -0.0030(8) 0.0102(9) -0.0167(8)
O1M 0.0330(10) 0.0396(11) 0.0503(12) -0.0141(9) 0.0162(9) -0.0025(9)
O8 0.0180(9) 0.0202(9) 0.0845(16) 0.0097(10) 0.0063(9) 0.0001(7)
O4 0.0304(11) 0.0256(10) 0.119(2) 0.0173(12) 0.0318(12) 0.0016(8)
C22 0.0181(12) 0.0192(11) 0.0338(13) 0.0006(9) 0.0047(9) 0.0006(9)
C21 0.0216(11) 0.0168(11) 0.0273(12) 0.0007(9) 0.0051(9) -0.0021(9)
C2 0.0218(11) 0.0148(11) 0.0458(14) -0.0044(10) 0.0147(10) -0.0045(9)
C20 0.0219(12) 0.0168(11) 0.0336(13) 0.0031(9) 0.0061(10) 0.0005(9)
C16 0.0224(12) 0.0236(12) 0.0318(13) 0.0039(10) 0.0048(10) -0.0060(9)
C18 0.0238(12) 0.0172(11) 0.0384(14) 0.0051(10) 0.0058(10) -0.0028(9)
C3 0.0290(13) 0.0191(11) 0.0464(15) 0.0003(10) 0.0198(11) -0.0024(10)
C15 0.0264(12) 0.0209(12) 0.0331(13) 0.0010(9) 0.0068(10) -0.0071(9)
C19 0.0205(12) 0.0211(12) 0.0410(14) 0.0051(10) 0.0055(10) -0.0018(9)
C12 0.0244(12) 0.0219(12) 0.0376(14) -0.0006(10) 0.0057(10) -0.0090(9)
C1 0.0325(13) 0.0315(13) 0.0303(13) 0.0035(10) 0.0095(11) -0.0088(11)
C14 0.0275(13) 0.0228(12) 0.0365(14) -0.0032(10) 0.0062(10) -0.0026(10)
C25 0.0254(13) 0.0191(12) 0.0424(14) 0.0041(10) 0.0070(11) 0.0017(10)
C29A 0.028(2) 0.0168(19) 0.045(2) -0.0014(17) 0.0111(18) -0.0066(16)
C11 0.0243(12) 0.0222(12) 0.0372(13) 0.0044(10) 0.0073(10) -0.0049(9)
C13 0.0218(12) 0.0270(13) 0.0481(15) -0.0027(11) 0.0086(11) -0.0052(10)
C7 0.0334(14) 0.0323(14) 0.0533(17) -0.0139(13) 0.0127(13) -0.0114(12)
C4 0.0395(15) 0.0215(13) 0.071(2) 0.0035(13) 0.0315(15) -0.0050(11)
O11A 0.0488(19) 0.0454(18) 0.0402(17) 0.0062(14) 0.0035(14) -0.0186(14)
C5 0.0385(16) 0.0229(13) 0.092(2) -0.0046(14) 0.0324(16) -0.0099(12)
C24 0.0295(14) 0.0175(12) 0.075(2) 0.0082(12) 0.0083(13) 0.0013(10)
C6 0.0366(16) 0.0350(16) 0.088(2) -0.0263(16) 0.0159(16) -0.0183(13)
C26A 0.0318(18) 0.0195(17) 0.033(2) 0.0046(17) 0.0107(16) 0.0001(14)
C10 0.0318(15) 0.0232(13) 0.083(2) 0.0101(14) 0.0211(14) -0.0039(11)
C32 0.063(2) 0.058(2) 0.053(2) -0.0145(16) 0.0151(17) -0.0366(18)
C1M 0.0326(16) 0.0380(17) 0.083(2) -0.0148(16) -0.0004(16) 0.0034(13)
C23A 0.0258(17) 0.0131(15) 0.034(2) 0.0038(13) 0.0066(14) 0.0001(12)
C28A 0.035(2) 0.0228(18) 0.0408(19) 0.0057(15) 0.0080(17) -0.0029(15)
C30A 0.032(2) 0.039(2) 0.035(2) 0.0011(17) 0.0010(17) -0.0081(17)
C31A 0.035(2) 0.038(2) 0.031(2) 0.0087(17) 0.0037(16) -0.0062(17)
C8B 0.037(2) 0.0208(18) 0.058(3) -0.005(2) 0.018(2) -0.0111(16)
C27A 0.039(2) 0.0250(18) 0.039(2) -0.0044(16) 0.0032(17) -0.0079(16)
C9B 0.038(2) 0.0221(19) 0.067(3) 0.003(2) 0.019(2) -0.0052(16)
C23B 0.030(3) 0.020(3) 0.047(4) 0.004(3) 0.006(3) -0.002(3)
C8A 0.028(4) 0.017(3) 0.033(4) -0.002(3) 0.017(3) -0.005(3)
C9A 0.025(3) 0.013(3) 0.033(4) -0.001(3) 0.015(3) -0.006(3)
O11B 0.083(7) 0.057(6) 0.064(6) -0.015(4) 0.029(5) -0.028(5)
C30B 0.037(4) 0.037(4) 0.052(4) -0.005(4) 0.014(4) -0.006(4)
C31B 0.040(4) 0.040(4) 0.054(4) 0.004(4) 0.017(3) -0.008(3)
C26B 0.030(3) 0.015(3) 0.046(4) 0.008(3) 0.005(3) -0.005(3)
C27B 0.039(4) 0.032(4) 0.059(4) 0.000(3) 0.003(4) -0.011(3)
C28B 0.037(4) 0.029(4) 0.057(4) 0.001(3) 0.006(3) -0.010(3)
C29B 0.030(4) 0.025(4) 0.049(4) 0.004(4) 0.013(4) -0.003(4)
K1 0.0177(3) 0.0167(3) 0.0319(4) 0.000 0.0052(3) 0.000
K2 0.0560(6) 0.0426(5) 0.0388(5) 0.000 0.0093(4) 0.000
C17 0.0243(12) 0.0179(11) 0.0265(12) 0.0025(9) 0.0070(9) 0.0015(9)

loop_
_atom_type_symbol
_atom_type_description
_atom_type_scat_dispersion_real
_atom_type_scat_dispersion_imag
_atom_type_scat_source
C C 0.0181 0.0091 'International Tables Vol C Tables 4.2.6.8 and 6.1.1.4'
H H 0.0000 0.0000 'International Tables Vol C Tables 4.2.6.8 and 6.1.1.4'
K K 0.3868 1.0657 'International Tables Vol C Tables 4.2.6.8 and 6.1.1.4'
O O 0.0492 0.0322 'International Tables Vol C Tables 4.2.6.8 and 6.1.1.4'

loop_
_geom_angle_atom_site_label_1
_geom_angle_atom_site_label_2
_geom_angle_atom_site_label_3
_geom_angle
_geom_angle_site_symmetry_1
_geom_angle_site_symmetry_3
_geom_angle_publ_flag
C2 O1 C1 117.48(19) . . ?
C2 O1 K1 124.75(15) . 3 ?
C1 O1 K1 116.95(13) . 3 ?
C21 O10 C23A 116.1(2) . . ?
C21 O10 C23B 116.0(4) . . ?
C12 O3 C8B 116.1(2) . . ?
C12 O3 C8A 115.9(4) . . ?
C16 O5 K1 131.14(15) . . ?
C16 O5 H5 104(2) . . ?
K1 O5 H5 94(2) . . ?
C14 O6 H6 109.5 . . ?
C3 O2 H2 110(2) . . ?
C3 O2 K1 123.67(15) . 3 ?
K1 O2 H2 126(2) 3 . ?
C25 O9 K1 132.39(16) . . ?
C29A O12 C32 114.4(3) . . ?
C29A O12 K2 126.1(3) . 3_445 ?
C32 O12 K2 119.52(17) . 3_445 ?
C29B O12 C32 122.6(5) . . ?
C29B O12 K2 117.5(4) . 3_445 ?
C1M O1M H1M 109.5 . . ?
C19 O8 H8 105(3) . . ?
C19 O8 K2 125.60(17) . . ?
K2 O8 H8 115(3) . . ?
C21 C22 C17 120.3(2) . . ?
C21 C22 H22 120.4(17) . . ?
C17 C22 H22 119.3(17) . . ?
O10 C21 C22 116.8(2) . . ?
O10 C21 C20 121.9(2) . . ?
C22 C21 C20 121.2(2) . . ?
O1 C2 C3 115.3(2) . . ?
O1 C2 C7 124.5(2) . . ?
C7 C2 C3 120.2(2) . . ?
C21 C20 C19 117.5(2) . . ?
C21 C20 C25 120.7(2) . . ?
C19 C20 C25 121.7(2) . . ?
O5 C16 C15 119.3(2) . . ?
O5 C16 C11 118.4(2) . . ?
C15 C16 C11 122.3(2) . . ?
C19 C18 C17 119.7(2) . . ?
C19 C18 H18 122.1(15) . . ?
C17 C18 H18 118.2(15) . . ?
O2 C3 C2 116.8(2) . . ?
O2 C3 C4 123.4(3) . . ?
C4 C3 C2 119.8(3) . . ?
C16 C15 H15 120.2 . . ?
C16 C15 C14 119.5(2) . . ?
C14 C15 H15 120.2 . . ?
O8 C19 C20 119.6(2) . . ?
O8 C19 C18 118.6(2) . . ?
C18 C19 C20 121.8(2) . . ?
O3 C12 C11 120.7(2) . . ?
O3 C12 C13 117.4(2) . . ?
C13 C12 C11 121.9(2) . . ?
O1 C1 H1A 109.5 . . ?
O1 C1 H1B 109.5 . . ?
O1 C1 H1C 109.5 . . ?
H1A C1 H1B 109.5 . . ?
H1A C1 H1C 109.5 . . ?
H1B C1 H1C 109.5 . . ?
O6 C14 C15 121.7(2) . . ?
O6 C14 C13 118.6(2) . . ?
C15 C14 C13 119.7(2) . . ?
O9 C25 C20 123.2(2) . . ?
O9 C25 C24 121.1(2) . . ?
C20 C25 C24 115.6(2) . . ?
C28A C29A O12 114.6(4) . . ?
C30A C29A O12 125.7(4) . . ?
C30A C29A C28A 119.6(4) . . ?
C16 C11 C10 121.8(2) . . ?
C12 C11 C16 116.6(2) . . ?
C12 C11 C10 121.5(2) . . ?
C12 C13 C14 119.9(2) . . ?
C12 C13 H13 120.0 . . ?
C14 C13 H13 120.0 . . ?
C2 C7 H7 120.4 . . ?
C2 C7 C6 119.3(3) . . ?
C6 C7 H7 120.4 . . ?
C3 C4 C5 120.4(3) . . ?
C3 C4 H4 121.9(19) . . ?
C5 C4 H4 117.7(19) . . ?
C28A O11A K2 124.3(2) . 3_445 ?
C28A O11A H11A 112(5) . . ?
K2 O11A H11A 123(5) 3_445 . ?
C4 C5 C8B 112.0(4) . . ?
C4 C5 C8A 141.4(5) . . ?
C6 C5 C4 119.5(3) . . ?
C6 C5 C8B 128.5(4) . . ?
C6 C5 C8A 99.1(5) . . ?
C25 C24 H24A 108.8 . . ?
C25 C24 H24B 108.8 . . ?
C25 C24 H24C 108.2 . . ?
C25 C24 H24D 108.2 . . ?
H24A C24 H24B 107.7 . . ?
H24C C24 H24D 107.4 . . ?
C23A C24 C25 113.6(2) . . ?
C23A C24 H24A 108.8 . . ?
C23A C24 H24B 108.8 . . ?
C23B C24 C25 116.2(4) . . ?
C23B C24 H24C 108.2 . . ?
C23B C24 H24D 108.2 . . ?
C7 C6 H6A 119.6 . . ?
C5 C6 C7 120.8(3) . . ?
C5 C6 H6A 119.6 . . ?
C31A C26A C23A 120.9(4) . . ?
C31A C26A C27A 119.0(4) . . ?
C27A C26A C23A 120.0(4) . . ?
O4 C10 C11 123.2(2) . . ?
O4 C10 C9B 120.9(3) . . ?
O4 C10 C9A 119.5(4) . . ?
C11 C10 C9B 115.1(3) . . ?
C11 C10 C9A 114.3(4) . . ?
O12 C32 H32A 109.5 . . ?
O12 C32 H32B 109.5 . . ?
O12 C32 H32C 109.5 . . ?
H32A C32 H32B 109.5 . . ?
H32A C32 H32C 109.5 . . ?
H32B C32 H32C 109.5 . . ?
O1M C1M H1MA 109.5 . . ?
O1M C1M H1MB 109.5 . . ?
O1M C1M H1MC 109.5 . . ?
H1MA C1M H1MB 109.5 . . ?
H1MA C1M H1MC 109.5 . . ?
H1MB C1M H1MC 109.5 . . ?
O10 C23A C24 111.9(3) . . ?
O10 C23A C26A 107.2(3) . . ?
O10 C23A H23A 107.3 . . ?
C24 C23A C26A 115.6(3) . . ?
C24 C23A H23A 107.3 . . ?
C26A C23A H23A 107.3 . . ?
O11A C28A C29A 118.5(4) . . ?
O11A C28A C27A 122.7(4) . . ?
C27A C28A C29A 118.8(4) . . ?
C29A C30A H30A 119.7 . . ?
C29A C30A C31A 120.7(4) . . ?
C31A C30A H30A 119.7 . . ?
C26A C31A C30A 120.5(4) . . ?
C26A C31A H31A 119.7 . . ?
C30A C31A H31A 119.7 . . ?
O3 C8B C5 104.8(3) . . ?
O3 C8B H8B 108.1 . . ?
O3 C8B C9B 115.6(4) . . ?
C5 C8B H8B 108.1 . . ?
C9B C8B C5 111.8(4) . . ?
C9B C8B H8B 108.1 . . ?
C26A C27A H27A 119.3 . . ?
C28A C27A C26A 121.3(4) . . ?
C28A C27A H27A 119.3 . . ?
C10 C9B H9BA 109.7 . . ?
C10 C9B H9BB 109.7 . . ?
C8B C9B C10 109.7(4) . . ?
C8B C9B H9BA 109.7 . . ?
C8B C9B H9BB 109.7 . . ?
H9BA C9B H9BB 108.2 . . ?
O10 C23B C24 117.4(7) . . ?
O10 C23B H23B 104.3 . . ?
O10 C23B C26B 107.0(7) . . ?
C24 C23B H23B 104.3 . . ?
C24 C23B C26B 117.8(7) . . ?
C26B C23B H23B 104.3 . . ?
O3 C8A C5 102.0(6) . . ?
O3 C8A H8A 113.3 . . ?
O3 C8A C9A 109.2(7) . . ?
C5 C8A H8A 113.3 . . ?
C5 C8A C9A 104.8(7) . . ?
C9A C8A H8A 113.3 . . ?
C10 C9A H9AA 112.2 . . ?
C10 C9A H9AB 112.2 . . ?
C8A C9A C10 98.0(6) . . ?
C8A C9A H9AA 112.2 . . ?
C8A C9A H9AB 112.2 . . ?
H9AA C9A H9AB 109.8 . . ?
C28B O11B K2 121.4(6) . 3_445 ?
C28B O11B H11B 107(10) . . ?
K2 O11B H11B 131(10) 3_445 . ?
C31B C30B H30B 120.0 . . ?
C31B C30B C29B 120.0 . . ?
C29B C30B H30B 120.0 . . ?
C30B C31B H31B 120.0 . . ?
C30B C31B C26B 120.0 . . ?
C26B C31B H31B 120.0 . . ?
C31B C26B C23B 129.2(6) . . ?
C27B C26B C23B 110.8(6) . . ?
C27B C26B C31B 120.0 . . ?
C26B C27B H27B 120.0 . . ?
C26B C27B C28B 120.0 . . ?
C28B C27B H27B 120.0 . . ?
O11B C28B C27B 120.8(6) . . ?
O11B C28B C29B 119.2(6) . . ?
C29B C28B C27B 120.0 . . ?
O12 C29B C30B 122.2(6) . . ?
O12 C29B C28B 117.6(6) . . ?
C28B C29B C30B 120.0 . . ?
O1 K1 O1 121.34(7) 3_445 4_746 ?
O1 K1 O5 85.17(5) 4_746 2_756 ?
O1 K1 O5 118.47(5) 4_746 . ?
O1 K1 O5 85.17(5) 3_445 . ?
O1 K1 O5 118.47(5) 3_445 2_756 ?
O1 K1 O2 73.97(6) 4_746 3_445 ?
O1 K1 O2 73.97(6) 3_445 4_746 ?
O1 K1 O2 58.36(6) 4_746 4_746 ?
O1 K1 O2 58.36(6) 3_445 3_445 ?
O1 K1 O9 159.00(6) 4_746 . ?
O1 K1 O9 75.04(5) 4_746 2_756 ?
O1 K1 O9 75.04(5) 3_445 . ?
O1 K1 O9 159.00(6) 3_445 2_756 ?
O1 K1 H5 94.8(7) 3_445 . ?
O1 K1 H5 124.0(7) 4_746 . ?
O5 K1 O5 132.76(9) 2_756 . ?
O5 K1 O2 139.51(6) 2_756 4_746 ?
O5 K1 O2 139.51(6) . 3_445 ?
O5 K1 O2 83.95(6) . 4_746 ?
O5 K1 O2 83.95(6) 2_756 3_445 ?
O5 K1 O9 74.80(6) 2_756 . ?
O5 K1 O9 74.80(6) . 2_756 ?
O5 K1 O9 73.12(6) 2_756 2_756 ?
O5 K1 O9 73.12(6) . . ?
O5 K1 H5 115.5(8) 2_756 . ?
O5 K1 H5 17.3(8) . . ?
O2 K1 O2 70.34(9) 3_445 4_746 ?
O2 K1 O9 142.64(6) 3_445 2_756 ?
O2 K1 O9 109.41(6) 3_445 . ?
O2 K1 O9 109.41(6) 4_746 2_756 ?
O2 K1 O9 142.64(6) 4_746 . ?
O2 K1 H5 152.8(8) 3_445 . ?
O2 K1 H5 100.4(8) 4_746 . ?
O9 K1 O9 92.83(8) 2_756 . ?
O9 K1 H5 64.3(7) 2_756 . ?
O9 K1 H5 62.1(8) . . ?
O12 K2 O12 149.39(8) 4_656 3 ?
O12 K2 O11A 106.27(8) 3 4_656 ?
O12 K2 O11A 54.45(7) 3 3 ?
O12 K2 O11A 54.45(7) 4_656 4_656 ?
O12 K2 O11A 106.27(8) 4_656 3 ?
O8 K2 O12 120.77(6) 2_756 3 ?
O8 K2 O12 80.39(6) . 3 ?
O8 K2 O12 80.39(6) 2_756 4_656 ?
O8 K2 O12 120.77(6) . 4_656 ?
O8 K2 O8 98.49(9) . 2_756 ?
O8 K2 O11A 132.67(8) 2_756 4_656 ?
O8 K2 O11A 93.86(8) . 4_656 ?
O8 K2 O11A 132.67(8) . 3 ?
O8 K2 O11A 93.86(8) 2_756 3 ?
O11A K2 O11A 110.41(14) 3 4_656 ?
O11B K2 O8 119.5(2) 4_656 . ?
O11B K2 O8 133.0(2) 3 . ?
O7 C17 C22 119.6(2) . . ?
O7 C17 C18 121.0(2) . . ?
C22 C17 C18 119.5(2) . . ?

loop_
_geom_bond_atom_site_label_1
_geom_bond_atom_site_label_2
_geom_bond_distance
_geom_bond_site_symmetry_2
_geom_bond_publ_flag
O1 C2 1.369(3) . ?
O1 C1 1.435(3) . ?
O1 K1 2.6587(16) 3 ?
O10 C21 1.361(3) . ?
O10 C23A 1.463(4) . ?
O10 C23B 1.406(9) . ?
O3 C12 1.364(3) . ?
O3 C8B 1.410(5) . ?
O3 C8A 1.467(10) . ?
O7 C17 1.322(3) . ?
O5 C16 1.357(3) . ?
O5 K1 2.6594(18) . ?
O5 H5 0.85(4) . ?
O6 H6 0.8400 . ?
O6 C14 1.334(3) . ?
O2 C3 1.356(3) . ?
O2 H2 0.83(4) . ?
O2 K1 2.6810(19) 3 ?
O9 C25 1.247(3) . ?
O9 K1 2.8548(18) . ?
O12 C29A 1.410(5) . ?
O12 C32 1.423(4) . ?
O12 C29B 1.312(6) . ?
O12 K2 2.871(2) 3_445 ?
O1M H1M 0.8400 . ?
O1M C1M 1.406(4) . ?
O8 C19 1.352(3) . ?
O8 H8 0.79(4) . ?
O8 K2 2.744(2) . ?
O4 C10 1.241(4) . ?
C22 C21 1.382(3) . ?
C22 C17 1.409(3) . ?
C22 H22 0.96(3) . ?
C21 C20 1.414(3) . ?
C2 C3 1.405(4) . ?
C2 C7 1.378(4) . ?
C20 C19 1.421(3) . ?
C20 C25 1.432(3) . ?
C16 C15 1.373(4) . ?
C16 C11 1.418(3) . ?
C18 C19 1.378(3) . ?
C18 C17 1.412(3) . ?
C18 H18 1.01(3) . ?
C3 C4 1.381(4) . ?
C15 H15 0.9500 . ?
C15 C14 1.405(4) . ?
C12 C11 1.415(4) . ?
C12 C13 1.376(4) . ?
C1 H1A 0.9800 . ?
C1 H1B 0.9800 . ?
C1 H1C 0.9800 . ?
C14 C13 1.406(3) . ?
C25 C24 1.500(4) . ?
C29A C28A 1.395(6) . ?
C29A C30A 1.387(7) . ?
C11 C10 1.434(4) . ?
C13 H13 0.9500 . ?
C7 H7 0.9500 . ?
C7 C6 1.398(4) . ?
C4 C5 1.390(5) . ?
C4 H4 1.00(3) . ?
O11A C28A 1.374(5) . ?
O11A K2 2.897(3) 3_445 ?
O11A H11A 0.85(2) . ?
C5 C6 1.385(5) . ?
C5 C8B 1.537(5) . ?
C5 C8A 1.540(9) . ?
C24 H24A 0.9900 . ?
C24 H24B 0.9900 . ?
C24 H24C 0.9900 . ?
C24 H24D 0.9900 . ?
C24 C23A 1.473(5) . ?
C24 C23B 1.440(10) . ?
C6 H6A 0.9500 . ?
C26A C23A 1.502(5) . ?
C26A C31A 1.359(6) . ?
C26A C27A 1.406(6) . ?
C10 C9B 1.499(5) . ?
C10 C9A 1.640(9) . ?
C32 H32A 0.9800 . ?
C32 H32B 0.9800 . ?
C32 H32C 0.9800 . ?
C1M H1MA 0.9800 . ?
C1M H1MB 0.9800 . ?
C1M H1MC 0.9800 . ?
C23A H23A 1.0000 . ?
C28A C27A 1.388(6) . ?
C30A H30A 0.9500 . ?
C30A C31A 1.393(6) . ?
C31A H31A 0.9500 . ?
C8B H8B 1.0000 . ?
C8B C9B 1.474(7) . ?
C27A H27A 0.9500 . ?
C9B H9BA 0.9900 . ?
C9B H9BB 0.9900 . ?
C23B H23B 1.0000 . ?
C23B C26B 1.551(10) . ?
C8A H8A 1.0000 . ?
C8A C9A 1.582(13) . ?
C9A H9AA 0.9900 . ?
C9A H9AB 0.9900 . ?
O11B C28B 1.364(11) . ?
O11B K2 2.669(9) 3_445 ?
O11B H11B 0.85(2) . ?
C30B H30B 0.9500 . ?
C30B C31B 1.3900 . ?
C30B C29B 1.3900 . ?
C31B H31B 0.9500 . ?
C31B C26B 1.3900 . ?
C26B C27B 1.3900 . ?
C27B H27B 0.9500 . ?
C27B C28B 1.3900 . ?
C28B C29B 1.3900 . ?
K1 H5 2.85(4) . ?

loop_
_geom_torsion_atom_site_label_1
_geom_torsion_atom_site_label_2
_geom_torsion_atom_site_label_3
_geom_torsion_atom_site_label_4
_geom_torsion
_geom_torsion_site_symmetry_1
_geom_torsion_site_symmetry_2
_geom_torsion_site_symmetry_3
_geom_torsion_site_symmetry_4
_geom_torsion_publ_flag
O1 C2 C3 O2 0.6(3) . . . . ?
O1 C2 C3 C4 -179.1(2) . . . . ?
O1 C2 C7 C6 179.1(2) . . . . ?
O10 C21 C20 C19 -179.7(2) . . . . ?
O10 C21 C20 C25 -2.0(4) . . . . ?
O10 C23B C26B C31B 81.8(9) . . . . ?
O10 C23B C26B C27B -100.1(8) . . . . ?
O3 C12 C11 C16 177.0(2) . . . . ?
O3 C12 C11 C10 -1.1(4) . . . . ?
O3 C12 C13 C14 -177.7(2) . . . . ?
O3 C8B C9B C10 53.7(6) . . . . ?
O3 C8A C9A C10 -68.8(8) . . . . ?
O5 C16 C15 C14 177.4(2) . . . . ?
O5 C16 C11 C12 -177.2(2) . . . . ?
O5 C16 C11 C10 0.9(4) . . . . ?
O6 C14 C13 C12 -179.6(2) . . . . ?
O2 C3 C4 C5 179.8(3) . . . . ?
O9 C25 C24 C23A -153.6(3) . . . . ?
O9 C25 C24 C23B 163.2(6) . . . . ?
O12 C29A C28A O11A 2.7(7) . . . . ?
O12 C29A C28A C27A -176.7(4) . . . . ?
O12 C29A C30A C31A 177.9(4) . . . . ?
O4 C10 C9B C8B 155.0(4) . . . . ?
O4 C10 C9A C8A -148.3(6) . . . . ?
C22 C21 C20 C19 -1.0(4) . . . . ?
C22 C21 C20 C25 176.6(2) . . . . ?
C21 O10 C23A C24 46.7(4) . . . . ?
C21 O10 C23A C26A 174.4(3) . . . . ?
C21 O10 C23B C24 -41.1(9) . . . . ?
C21 O10 C23B C26B -176.1(5) . . . . ?
C21 C22 C17 O7 -178.6(2) . . . . ?
C21 C22 C17 C18 1.0(4) . . . . ?
C21 C20 C19 O8 -179.9(2) . . . . ?
C21 C20 C19 C18 1.2(4) . . . . ?
C21 C20 C25 O9 -179.8(3) . . . . ?
C21 C20 C25 C24 -2.7(4) . . . . ?
C2 C3 C4 C5 -0.5(4) . . . . ?
C2 C7 C6 C5 0.7(5) . . . . ?
C20 C25 C24 C23A 29.3(4) . . . . ?
C20 C25 C24 C23B -14.0(6) . . . . ?
C16 C15 C14 O6 -179.9(2) . . . . ?
C16 C15 C14 C13 0.6(4) . . . . ?
C16 C11 C10 O4 2.5(5) . . . . ?
C16 C11 C10 C9B -166.5(4) . . . . ?
C16 C11 C10 C9A 162.4(4) . . . . ?
C3 C2 C7 C6 -1.9(4) . . . . ?
C3 C4 C5 C6 -0.6(4) . . . . ?
C3 C4 C5 C8B 177.9(3) . . . . ?
C3 C4 C5 C8A 178.4(6) . . . . ?
C15 C16 C11 C12 1.5(4) . . . . ?
C15 C16 C11 C10 179.6(3) . . . . ?
C15 C14 C13 C12 -0.1(4) . . . . ?
C19 C20 C25 O9 -2.3(4) . . . . ?
C19 C20 C25 C24 174.8(3) . . . . ?
C19 C18 C17 O7 178.8(2) . . . . ?
C19 C18 C17 C22 -0.8(4) . . . . ?
C12 O3 C8B C5 -168.9(3) . . . . ?
C12 O3 C8B C9B -45.3(6) . . . . ?
C12 O3 C8A C5 167.4(4) . . . . ?
C12 O3 C8A C9A 56.9(8) . . . . ?
C12 C11 C10 O4 -179.5(3) . . . . ?
C12 C11 C10 C9B 11.5(5) . . . . ?
C12 C11 C10 C9A -19.6(6) . . . . ?
C1 O1 C2 C3 -178.2(2) . . . . ?
C1 O1 C2 C7 0.8(3) . . . . ?
C25 C20 C19 O8 2.5(4) . . . . ?
C25 C20 C19 C18 -176.4(3) . . . . ?
C25 C24 C23A O10 -50.6(4) . . . . ?
C25 C24 C23A C26A -173.6(3) . . . . ?
C25 C24 C23B O10 36.2(10) . . . . ?
C25 C24 C23B C26B 166.4(6) . . . . ?
C29A C28A C27A C26A -0.9(7) . . . . ?
C29A C30A C31A C26A -1.8(8) . . . . ?
C11 C16 C15 C14 -1.3(4) . . . . ?
C11 C12 C13 C14 0.3(4) . . . . ?
C11 C10 C9B C8B -35.7(6) . . . . ?
C11 C10 C9A C8A 51.0(8) . . . . ?
C13 C12 C11 C16 -1.0(4) . . . . ?
C13 C12 C11 C10 -179.0(3) . . . . ?
C7 C2 C3 O2 -178.5(2) . . . . ?
C7 C2 C3 C4 1.8(4) . . . . ?
C4 C5 C6 C7 0.5(5) . . . . ?
C4 C5 C8B O3 -107.1(4) . . . . ?
C4 C5 C8B C9B 126.9(4) . . . . ?
C4 C5 C8A O3 -66.5(8) . . . . ?
C4 C5 C8A C9A 47.3(10) . . . . ?
O11A C28A C27A C26A 179.7(4) . . . . ?
C5 C8B C9B C10 173.5(4) . . . . ?
C5 C8A C9A C10 -177.4(6) . . . . ?
C24 C23B C26B C31B -53.0(11) . . . . ?
C24 C23B C26B C27B 125.1(8) . . . . ?
C6 C5 C8B O3 71.3(5) . . . . ?
C6 C5 C8B C9B -54.7(6) . . . . ?
C6 C5 C8A O3 112.7(5) . . . . ?
C6 C5 C8A C9A -133.5(7) . . . . ?
C32 O12 C29A C28A -171.0(4) . . . . ?
C32 O12 C29A C30A 10.1(7) . . . . ?
C32 O12 C29B C30B -27.8(9) . . . . ?
C32 O12 C29B C28B 156.8(5) . . . . ?
C23A O10 C21 C22 160.7(2) . . . . ?
C23A O10 C21 C20 -20.6(3) . . . . ?
C23A C26A C31A C30A -177.6(4) . . . . ?
C23A C26A C27A C28A 178.9(4) . . . . ?
C28A C29A C30A C31A -0.9(9) . . . . ?
C30A C29A C28A O11A -178.4(5) . . . . ?
C30A C29A C28A C27A 2.2(8) . . . . ?
C31A C26A C23A O10 96.9(5) . . . . ?
C31A C26A C23A C24 -137.7(4) . . . . ?
C31A C26A C27A C28A -1.7(7) . . . . ?
C8B O3 C12 C11 17.6(4) . . . . ?
C8B O3 C12 C13 -164.4(3) . . . . ?
C8B C5 C6 C7 -177.8(3) . . . . ?
C27A C26A C23A O10 -83.7(5) . . . . ?
C27A C26A C23A C24 41.7(6) . . . . ?
C27A C26A C31A C30A 3.0(7) . . . . ?
C23B O10 C21 C22 -154.9(6) . . . . ?
C23B O10 C21 C20 23.8(6) . . . . ?
C23B C26B C27B C28B -178.3(8) . . . . ?
C8A O3 C12 C11 -17.5(6) . . . . ?
C8A O3 C12 C13 160.5(5) . . . . ?
C8A C5 C6 C7 -178.9(4) . . . . ?
O11B C28B C29B O12 -4.3(9) . . . . ?
O11B C28B C29B C30B -179.8(10) . . . . ?
C30B C31B C26B C23B 178.0(10) . . . . ?
C30B C31B C26B C27B 0.0 . . . . ?
C31B C30B C29B O12 -175.3(10) . . . . ?
C31B C30B C29B C28B 0.0 . . . . ?
C31B C26B C27B C28B 0.0 . . . . ?
C26B C27B C28B O11B 179.8(10) . . . . ?
C26B C27B C28B C29B 0.0 . . . . ?
C27B C28B C29B O12 175.5(10) . . . . ?
C27B C28B C29B C30B 0.0 . . . . ?
C29B C30B C31B C26B 0.0 . . . . ?
K1 O1 C2 C3 -9.0(3) 3 . . . ?
K1 O1 C2 C7 170.07(19) 3 . . . ?
K1 O5 C16 C15 62.0(3) . . . . ?
K1 O5 C16 C11 -119.3(2) . . . . ?
K1 O2 C3 C2 7.9(3) 3 . . . ?
K1 O2 C3 C4 -172.43(19) 3 . . . ?
K1 O9 C25 C20 154.88(19) . . . . ?
K1 O9 C25 C24 -22.1(4) . . . . ?
K2 O12 C29A C28A 9.8(7) 3_445 . . . ?
K2 O12 C29A C30A -169.1(4) 3_445 . . . ?
K2 O12 C29B C30B 158.9(4) 3_445 . . . ?
K2 O12 C29B C28B -16.5(8) 3_445 . . . ?
K2 O8 C19 C20 -140.4(2) . . . . ?
K2 O8 C19 C18 38.5(3) . . . . ?
K2 O11A C28A C29A -13.8(6) 3_445 . . . ?
K2 O11A C28A C27A 165.6(3) 3_445 . . . ?
K2 O11B C28B C27B -154.3(5) 3_445 . . . ?
K2 O11B C28B C29B 25.6(10) 3_445 . . . ?
C17 C22 C21 O10 178.7(2) . . . . ?
C17 C22 C21 C20 0.0(4) . . . . ?
C17 C18 C19 O8 -179.3(2) . . . . ?
C17 C18 C19 C20 -0.4(4) . . . . ?

loop_
_platon_squeeze_void_nr
_platon_squeeze_void_average_x
_platon_squeeze_void_average_y
_platon_squeeze_void_average_z
_platon_squeeze_void_volume
_platon_squeeze_void_count_electrons
_platon_squeeze_void_content
1 0.500 0.806 0.250 179 41 ' '
2 1.000 0.306 0.250 179 41 ' '
3 0.500 0.194 0.750 180 41 ' '
4 1.000 0.694 0.750 180 41 ' '
